data_1522301
loop_
_publ_author_name
'Yu, W.J.'
'Kim, Y.I.'
'Seong, S.'
'Ha, D.H.'
'Lee, J.-H.'
'Park, Y.K.'
'Hur, N.H.'

_publ_section_title
;
 A new manganese oxide with Aurivillius structure: Bi2 Sr2 Nb2 Mn O12-d
;
_journal_name_full 'Solid State Communications'
_journal_page_first 705
_journal_page_last 709
_journal_volume 111
_journal_year 1999
_chemical_formula_sum 'Bi2 Mn Nb2 O11.57 Sr2'
_chemical_name_systematic 'Bi2 Sr2 Nb2 Mn O11.57'
_space_group_IT_number 69
_symmetry_space_group_name_Hall '-F 2 2'
_symmetry_space_group_name_H-M 'F m m m'
_cell_angle_alpha 90
_cell_angle_beta 90
_cell_angle_gamma 90
_cell_formula_units_Z 4
_cell_length_a 5.5243
_cell_length_b 5.5246
_cell_length_c 32.99959
_cell_volume 1007.133
_citation_journal_id_ASTM SSCOA4
_cod_data_source_file Yu_SSCOA4_1999_748.cif
_cod_data_source_block Bi2Mn1Nb2O11.57Sr2
_cod_original_formula_sum 'Bi2 Mn1 Nb2 O11.57 Sr2'
_cod_database_code 1522301

loop_
_symmetry_equiv_pos_as_xyz
x,y,z
-x,-y,z
x,-y,-z
-x,y,-z
-x,-y,-z
x,y,-z
-x,y,z
x,-y,z
x,y+1/2,z+1/2
-x,-y+1/2,z+1/2
x,-y+1/2,-z+1/2
-x,y+1/2,-z+1/2
-x,-y+1/2,-z+1/2
x,y+1/2,-z+1/2
-x,y+1/2,z+1/2
x,-y+1/2,z+1/2
x+1/2,y,z+1/2
-x+1/2,-y,z+1/2
x+1/2,-y,-z+1/2
-x+1/2,y,-z+1/2
-x+1/2,-y,-z+1/2
x+1/2,y,-z+1/2
-x+1/2,y,z+1/2
x+1/2,-y,z+1/2
x+1/2,y+1/2,z
-x+1/2,-y+1/2,z
x+1/2,-y+1/2,-z
-x+1/2,y+1/2,-z
-x+1/2,-y+1/2,-z
x+1/2,y+1/2,-z
-x+1/2,y+1/2,z
x+1/2,-y+1/2,z

loop_
_atom_site_label
_atom_site_type_symbol
_atom_site_fract_x
_atom_site_fract_y
_atom_site_fract_z
_atom_site_occupancy
_atom_site_U_iso_or_equiv
O2 O-2 0.25 0.25 0.25 1 0.0
Bi1 Bi+3 0 0 0.214 1 0.0
Mn1 Mn+3 0 0 0.5 1 0.0
O4 O-2 0 0 0.3122 1 0.0
O5 O-2 0.25 0.25 0.1196 1 0.0
O3 O-2 0 0 0.4521 1 0.0
O1 O-2 0.25 0.25 0 0.7842 0.0
Sr1 Sr+2 0 0 0.0596 1 0.0
Nb1 Nb+5 0 0 0.3714 1 0.0
